data_2101584
loop_
_publ_author_name
'Abrahams, S. C.'

_publ_section_title
;
 New ferroelectric inorganic materials predicted in point group
 4<i>mm</i>
;
_journal_issue 5
_journal_name_full 'Acta Crystallographica Section B'
_journal_page_first 790
_journal_page_last 805
_journal_paper_doi 10.1107/S0108768196004594
_journal_volume 52
_journal_year 1996
_chemical_formula_sum 'Ba Cl Cu K O7 V2'
_symmetry_cell_setting tetragonal
_symmetry_space_group_name_Hall 'P 4 -2ab'
_symmetry_space_group_name_H-M 'P 4 b m'
_cell_angle_alpha 90.0
_cell_angle_beta 90.0
_cell_angle_gamma 90.0
_cell_length_a 8.8581(13)
_cell_length_b 8.8581(13)
_cell_length_c 5.4711(11)
_cell_volume 429.29(12)
_diffrn_radiation_type MoK\a
_diffrn_radiation_wavelength 0.71069
_cod_data_source_file an0527.cif
_cod_data_source_block AN0527j
_cod_original_formula_sum 'Ba1 Cl1 Cu1 K1 O7 V2'
_cod_database_code 2101584

loop_
_atom_site_label
_atom_site_fract_x
_atom_site_fract_y
_atom_site_fract_z
K .1731(2) .6731(2) .4295
Cu .0 .0 .0388(8)
V .3684(3) .8686(3) -.0361(8)
Cl .0 .0 .5676(10)
O1 .3830(10) .8830(10) .6580(10)
O2 .1990(10) .9130(10) .0830(10)
O3 .500 .0 .1010(10)
